data_4102167
loop_
_publ_author_name
'Neal P. Mankad'
'Peter M\"uller'
'Jonas C. Peters'

_publ_section_title
;
 Catalytic N-N Coupling of Aryl Azides To Yield Azoarenes via trigonal
 Bipyramid Iron-Nitrene Intermediates
;
_journal_name_full 'Journal of the American Chemical Society'
_journal_page_first 4083
_journal_page_last 4085
_journal_paper_doi 10.1021/ja910224c
_journal_volume 132
_journal_year 2010
_chemical_formula_moiety 'C46 H69 Fe N3 P3 Si, 1.5(C5 H12) '
_chemical_formula_sum 'C53.5 H87 Fe N3 P3 Si'
_chemical_formula_weight 949.11
_chemical_name_systematic
; 
 ? 
;
_space_group_IT_number 167
_symmetry_cell_setting rhombohedral
_symmetry_space_group_name_Hall '-R 3 2"c'
_symmetry_space_group_name_H-M 'R -3 c :H'
_atom_sites_solution_hydrogens geom
_atom_sites_solution_primary direct
_atom_sites_solution_secondary difmap
_audit_creation_method SHELXL-97
_cell_angle_alpha 90.00
_cell_angle_beta 90.00
_cell_angle_gamma 120.00
_cell_formula_units_Z 12
_cell_length_a 15.0449(8)
_cell_length_b 15.0449(8)
_cell_length_c 81.101(6)
_cell_measurement_reflns_used 9647
_cell_measurement_temperature 100(2)
_cell_measurement_theta_max 31.24
_cell_measurement_theta_min 2.55
_cell_volume 15897.7(17)
_computing_cell_refinement 'Bruker SAINT'
_computing_data_collection 'Bruker APEX2'
_computing_data_reduction 'Bruker SAINT'
_computing_molecular_graphics 'Bruker SHELXTL'
_computing_publication_material 'Bruker SHELXTL'
_computing_structure_refinement 'SHELXL-97 (Sheldrick, 2008)'
_computing_structure_solution 'SHELXS-97 (Sheldrick, 2008)'
_diffrn_ambient_temperature 100(2)
_diffrn_detector_area_resol_mean 8.3
_diffrn_measured_fraction_theta_full 0.998
_diffrn_measured_fraction_theta_max 0.998
_diffrn_measurement_device_type 'Bruker APEX-II CCD'
_diffrn_measurement_method '\f and \w scans'
_diffrn_radiation_monochromator graphite
_diffrn_radiation_source 'fine-focus sealed tube'
_diffrn_radiation_type MoK\a
_diffrn_radiation_wavelength 0.71073
_diffrn_reflns_av_R_equivalents 0.0557
_diffrn_reflns_av_sigmaI/netI 0.0169
_diffrn_reflns_limit_h_max 21
_diffrn_reflns_limit_h_min -21
_diffrn_reflns_limit_k_max 21
_diffrn_reflns_limit_k_min -21
_diffrn_reflns_limit_l_max 115
_diffrn_reflns_limit_l_min -115
_diffrn_reflns_number 136582
_diffrn_reflns_theta_full 30.50
_diffrn_reflns_theta_max 30.50
_diffrn_reflns_theta_min 1.51
_exptl_absorpt_coefficient_mu 0.435
_exptl_absorpt_correction_T_max 0.8284
_exptl_absorpt_correction_T_min 0.8120
_exptl_absorpt_correction_type multi-scan
_exptl_absorpt_process_details 'SADABS (Sheldrick, 2009)'
_exptl_crystal_colour brown
_exptl_crystal_density_diffrn 1.190
_exptl_crystal_density_method 'not measured'
_exptl_crystal_description block
_exptl_crystal_F_000 6168
_exptl_crystal_size_max 0.50
_exptl_crystal_size_mid 0.50
_exptl_crystal_size_min 0.45
_refine_diff_density_max 0.429
_refine_diff_density_min -0.375
_refine_diff_density_rms 0.070
_refine_ls_extinction_method none
_refine_ls_goodness_of_fit_ref 1.210
_refine_ls_hydrogen_treatment constr
_refine_ls_matrix_type full
_refine_ls_number_parameters 336
_refine_ls_number_reflns 5406
_refine_ls_number_restraints 331
_refine_ls_restrained_S_all 1.223
_refine_ls_R_factor_all 0.0588
_refine_ls_R_factor_gt 0.0516
_refine_ls_shift/su_max 0.001
_refine_ls_shift/su_mean 0.000
_refine_ls_structure_factor_coef Fsqd
_refine_ls_weighting_details 'calc w=1/[\s^2^(Fo^2^)+(0.0176P)^2^+85.9117P] where P=(Fo^2^+2Fc^2^)/3'
_refine_ls_weighting_scheme calc
_refine_ls_wR_factor_gt 0.1168
_refine_ls_wR_factor_ref 0.1200
_reflns_number_gt 4807
_reflns_number_total 5406
_reflns_threshold_expression >2sigma(I)
_cod_data_source_file ja910224c_si_001_1.cif
_cod_data_source_block 09172
_cod_depositor_comments
;
The following automatic conversions were performed:

'_symmetry_cell_setting' value 'Rhombohedral' changed to
'rhombohedral' according to the built-in table from CIF Core
dictionary named 'cif_core.dic' version 2.4.1 from 2010-06-29.

Automatic conversion script
Id: cif_fix_values 1715 2011-07-08 13:25:40Z adriana 
;
_cod_original_cell_volume 15897.8(17)
_cod_original_sg_symbol_H-M 'R -3 c'
_cod_original_formula_sum 'C53.50 H87 Fe N3 P3 Si'
_cod_database_code 4102167

loop_
_symmetry_equiv_pos_as_xyz
'x, y, z'
'-y, x-y, z'
'-x+y, -x, z'
'y, x, -z+1/2'
'x-y, -y, -z+1/2'
'-x, -x+y, -z+1/2'
'x+2/3, y+1/3, z+1/3'
'-y+2/3, x-y+1/3, z+1/3'
'-x+y+2/3, -x+1/3, z+1/3'
'y+2/3, x+1/3, -z+5/6'
'x-y+2/3, -y+1/3, -z+5/6'
'-x+2/3, -x+y+1/3, -z+5/6'
'x+1/3, y+2/3, z+2/3'
'-y+1/3, x-y+2/3, z+2/3'
'-x+y+1/3, -x+2/3, z+2/3'
'y+1/3, x+2/3, -z+7/6'
'x-y+1/3, -y+2/3, -z+7/6'
'-x+1/3, -x+y+2/3, -z+7/6'
'-x, -y, -z'
'y, -x+y, -z'
'x-y, x, -z'
'-y, -x, z-1/2'
'-x+y, y, z-1/2'
'x, x-y, z-1/2'
'-x+2/3, -y+1/3, -z+1/3'
'y+2/3, -x+y+1/3, -z+1/3'
'x-y+2/3, x+1/3, -z+1/3'
'-y+2/3, -x+1/3, z-1/6'
'-x+y+2/3, y+1/3, z-1/6'
'x+2/3, x-y+1/3, z-1/6'
'-x+1/3, -y+2/3, -z+2/3'
'y+1/3, -x+y+2/3, -z+2/3'
'x-y+1/3, x+2/3, -z+2/3'
'-y+1/3, -x+2/3, z+1/6'
'-x+y+1/3, y+2/3, z+1/6'
'x+1/3, x-y+2/3, z+1/6'

loop_
_atom_site_label
_atom_site_type_symbol
_atom_site_fract_x
_atom_site_fract_y
_atom_site_fract_z
_atom_site_U_iso_or_equiv
_atom_site_adp_type
_atom_site_occupancy
_atom_site_symmetry_multiplicity
_atom_site_calc_flag
_atom_site_refinement_flags
_atom_site_disorder_assembly
_atom_site_disorder_group
Fe1 Fe 0.3333 0.6667 0.044055(6) 0.01593(11) Uani 1 3 d S . .
N1 N 0.342(4) 0.665(5) 0.06579(5) 0.018(4) Uani 0.33 1 d PU A -1
N2 N 0.323(4) 0.666(8) 0.08089(5) 0.016(3) Uani 0.33 1 d PU A -1
N3 N 0.2706(4) 0.6795(4) 0.09148(6) 0.0226(10) Uani 0.33 1 d PDU A -1
C13 C 0.3026(5) 0.6707(5) 0.10867(7) 0.0188(11) Uani 0.33 1 d PDU A -1
C14 C 0.2392(5) 0.6980(5) 0.12015(8) 0.0215(11) Uani 0.33 1 d PDU A -1
H14A H 0.2539 0.7686 0.1177 0.026 Uiso 0.33 1 calc PR A -1
H14B H 0.1653 0.6505 0.1181 0.026 Uiso 0.33 1 calc PR A -1
C15 C 0.2638(6) 0.6910(5) 0.13809(9) 0.0248(14) Uani 0.33 1 d PDU A -1
H15 H 0.2201 0.7067 0.1455 0.030 Uiso 0.33 1 calc PR A -1
C16 C 0.3780(7) 0.7663(7) 0.14139(12) 0.029(2) Uani 0.33 1 d PDU A -1
H16A H 0.3942 0.8376 0.1392 0.035 Uiso 0.33 1 calc PR A -1
H16B H 0.3949 0.7616 0.1530 0.035 Uiso 0.33 1 calc PR A -1
C17 C 0.4393(11) 0.7369(9) 0.12993(14) 0.028(3) Uani 0.33 1 d PDU A -1
H17 H 0.5137 0.7866 0.1319 0.034 Uiso 0.33 1 calc PR A -1
C18 C 0.4169(6) 0.7463(6) 0.11186(9) 0.0239(15) Uani 0.33 1 d PDU A -1
H18A H 0.4598 0.7300 0.1046 0.029 Uiso 0.33 1 calc PR A -1
H18B H 0.4327 0.8173 0.1095 0.029 Uiso 0.33 1 calc PR A -1
C19 C 0.2808(7) 0.5618(6) 0.11250(9) 0.0233(14) Uani 0.33 1 d PDU A -1
H19A H 0.2074 0.5124 0.1104 0.028 Uiso 0.33 1 calc PR A -1
H19B H 0.3220 0.5445 0.1050 0.028 Uiso 0.33 1 calc PR A -1
C20 C 0.3062(8) 0.5510(9) 0.13032(13) 0.021(2) Uani 0.33 1 d PDU A -1
H20 H 0.2904 0.4794 0.1328 0.025 Uiso 0.33 1 calc PR A -1
C21 C 0.2455(8) 0.5839(7) 0.14157(12) 0.0276(19) Uani 0.33 1 d PDU A -1
H21A H 0.1714 0.5342 0.1403 0.033 Uiso 0.33 1 calc PR A -1
H21B H 0.2642 0.5809 0.1532 0.033 Uiso 0.33 1 calc PR A -1
C22 C 0.4216(6) 0.6308(6) 0.13350(10) 0.0320(15) Uani 0.33 1 d PDU A -1
H22A H 0.4394 0.6265 0.1451 0.038 Uiso 0.33 1 calc PR A -1
H22B H 0.4656 0.6160 0.1263 0.038 Uiso 0.33 1 calc PR A -1
P1 P 0.17308(4) 0.52951(4) 0.039018(6) 0.01867(11) Uani 1 1 d . A .
Si1 Si 0.3333 0.6667 0.015588(11) 0.01762(18) Uani 1 3 d S . .
C1 C 0.23881(16) 0.53402(16) 0.00753(2) 0.0202(4) Uani 1 1 d D . .
C2 C 0.16782(16) 0.46746(16) 0.01927(2) 0.0213(4) Uani 1 1 d D A .
C3 C 0.10288(18) 0.36338(17) 0.01566(3) 0.0258(4) Uani 1 1 d D . .
H3 H 0.0546 0.3192 0.0236 0.031 Uiso 1 1 calc R A .
C4 C 0.10951(19) 0.32507(18) 0.00039(3) 0.0291(5) Uani 1 1 d D A .
H4 H 0.0665 0.2543 -0.0020 0.035 Uiso 1 1 calc R . .
C5 C 0.17879(19) 0.38997(18) -0.01136(3) 0.0278(5) Uani 1 1 d D . .
H5 H 0.1831 0.3633 -0.0218 0.033 Uiso 1 1 calc R A .
C6 C 0.24192(18) 0.49390(17) -0.00797(2) 0.0240(4) Uani 1 1 d . A .
H6 H 0.2875 0.5381 -0.0162 0.029 Uiso 1 1 calc R . .
C7 C 0.05464(16) 0.54138(17) 0.03755(3) 0.0251(4) Uani 1 1 d . . .
H7 H 0.0513 0.5760 0.0479 0.030 Uiso 1 1 calc R A .
C8 C 0.06007(19) 0.6091(2) 0.02314(3) 0.0318(5) Uani 1 1 d . A .
H8A H 0.0590 0.5754 0.0127 0.048 Uiso 1 1 calc R . .
H8B H 0.1237 0.6755 0.0239 0.048 Uiso 1 1 calc R . .
H8C H 0.0010 0.6199 0.0236 0.048 Uiso 1 1 calc R . .
C9 C -0.04670(18) 0.43872(19) 0.03634(3) 0.0333(5) Uani 1 1 d . A .
H9A H -0.1045 0.4514 0.0366 0.050 Uiso 1 1 calc R . .
H9B H -0.0520 0.3948 0.0456 0.050 Uiso 1 1 calc R . .
H9C H -0.0482 0.4045 0.0260 0.050 Uiso 1 1 calc R . .
C10 C 0.13089(17) 0.42698(17) 0.05502(3) 0.0239(4) Uani 1 1 d . . .
H10 H 0.0694 0.3641 0.0507 0.029 Uiso 1 1 calc R A .
C11 C 0.09833(19) 0.46014(19) 0.07073(3) 0.0293(5) Uani 1 1 d . A .
H11A H 0.0883 0.4123 0.0797 0.044 Uiso 1 1 calc R . .
H11B H 0.0340 0.4599 0.0687 0.044 Uiso 1 1 calc R . .
H11C H 0.1519 0.5294 0.0738 0.044 Uiso 1 1 calc R . .
C12 C 0.21332(19) 0.39928(18) 0.05876(3) 0.0294(5) Uani 1 1 d . A .
H12A H 0.2730 0.4585 0.0637 0.044 Uiso 1 1 calc R . .
H12B H 0.2339 0.3800 0.0485 0.044 Uiso 1 1 calc R . .
H12C H 0.1861 0.3414 0.0665 0.044 Uiso 1 1 calc R . .
C1X C 0.5323(15) 0.4669(17) 0.1059(3) 0.060(6) Uani 0.355(4) 1 d PDU B -1
H1X1 H 0.5179 0.5118 0.1127 0.089 Uiso 0.355(4) 1 calc PR B -1
H1X2 H 0.5911 0.5089 0.0987 0.089 Uiso 0.355(4) 1 calc PR B -1
H1X3 H 0.5480 0.4238 0.1130 0.089 Uiso 0.355(4) 1 calc PR B -1
C2X C 0.4377(12) 0.3983(15) 0.0952(3) 0.044(4) Uani 0.355(4) 1 d PDU B -1
H2X1 H 0.3786 0.3549 0.1024 0.052 Uiso 0.355(4) 1 calc PR B -1
H2X2 H 0.4198 0.4418 0.0884 0.052 Uiso 0.355(4) 1 calc PR B -1
C3X C 0.4596(8) 0.3295(14) 0.0839(2) 0.050(3) Uani 0.355(4) 1 d PDU B -1
H3X1 H 0.4677 0.2791 0.0906 0.060 Uiso 0.355(4) 1 calc PR B -1
H3X2 H 0.5245 0.3721 0.0778 0.060 Uiso 0.355(4) 1 calc PR B -1
C4X C 0.3709(11) 0.2722(14) 0.0715(3) 0.043(4) Uani 0.355(4) 1 d PDU B -1
H4X1 H 0.3055 0.2325 0.0775 0.052 Uiso 0.355(4) 1 calc PR B -1
H4X2 H 0.3652 0.3226 0.0644 0.052 Uiso 0.355(4) 1 calc PR B -1
C5X C 0.3893(16) 0.1990(14) 0.0606(3) 0.053(6) Uani 0.355(4) 1 d PDU B -1
H5X1 H 0.3332 0.1651 0.0527 0.080 Uiso 0.355(4) 1 calc PR B -1
H5X2 H 0.3918 0.1471 0.0676 0.080 Uiso 0.355(4) 1 calc PR B -1
H5X3 H 0.4545 0.2380 0.0548 0.080 Uiso 0.355(4) 1 calc PR B -1
C1Y C 0.486(3) 0.446(3) 0.1089(5) 0.084(11) Uani 0.145(4) 1 d PDU B -2
H1Y1 H 0.5416 0.4916 0.1163 0.126 Uiso 0.145(4) 1 calc PR B -2
H1Y2 H 0.4282 0.3944 0.1155 0.126 Uiso 0.145(4) 1 calc PR B -2
H1Y3 H 0.4635 0.4855 0.1024 0.126 Uiso 0.145(4) 1 calc PR B -2
C2Y C 0.522(2) 0.395(2) 0.0981(4) 0.083(7) Uani 0.145(4) 1 d PDU B -2
H2Y1 H 0.5806 0.4467 0.0917 0.100 Uiso 0.145(4) 1 calc PR B -2
H2Y2 H 0.5465 0.3563 0.1049 0.100 Uiso 0.145(4) 1 calc PR B -2
C3Y C 0.445(2) 0.326(3) 0.0872(3) 0.066(6) Uani 0.145(4) 1 d PDU B -2
H3Y1 H 0.4080 0.2599 0.0932 0.079 Uiso 0.145(4) 1 calc PR B -2
H3Y2 H 0.3962 0.3513 0.0860 0.079 Uiso 0.145(4) 1 calc PR B -2
C4Y C 0.460(2) 0.301(3) 0.0715(3) 0.078(7) Uani 0.145(4) 1 d PDU B -2
H4Y1 H 0.4955 0.2609 0.0727 0.093 Uiso 0.145(4) 1 calc PR B -2
H4Y2 H 0.5084 0.3659 0.0660 0.093 Uiso 0.145(4) 1 calc PR B -2
C5Y C 0.379(3) 0.246(3) 0.0605(4) 0.072(10) Uani 0.145(4) 1 d PDU B -2
H5Y1 H 0.4050 0.2333 0.0503 0.108 Uiso 0.145(4) 1 calc PR B -2
H5Y2 H 0.3456 0.2868 0.0580 0.108 Uiso 0.145(4) 1 calc PR B -2
H5Y3 H 0.3283 0.1809 0.0655 0.108 Uiso 0.145(4) 1 calc PR B -2

loop_
_atom_site_aniso_label
_atom_site_aniso_U_11
_atom_site_aniso_U_22
_atom_site_aniso_U_33
_atom_site_aniso_U_23
_atom_site_aniso_U_13
_atom_site_aniso_U_12
Fe1 0.01698(14) 0.01698(14) 0.0138(2) 0.000 0.000 0.00849(7)
N1 0.017(9) 0.020(5) 0.0209(16) 0.009(9) 0.003(6) 0.012(4)
N2 0.014(8) 0.016(4) 0.0190(13) -0.002(8) -0.006(5) 0.007(7)
N3 0.023(3) 0.026(3) 0.019(2) -0.0016(19) -0.0009(18) 0.013(2)
C13 0.020(4) 0.022(3) 0.013(2) 0.000(2) 0.0004(19) 0.010(3)
C14 0.026(3) 0.026(3) 0.014(3) -0.001(3) 0.002(3) 0.014(3)
C15 0.033(4) 0.025(3) 0.014(3) -0.001(3) 0.005(3) 0.012(3)
C16 0.032(5) 0.020(3) 0.019(3) -0.003(3) -0.009(4) -0.001(4)
C17 0.022(4) 0.021(4) 0.026(6) -0.002(4) -0.008(4) 0.001(4)
C18 0.020(3) 0.026(4) 0.020(3) 0.004(3) 0.000(3) 0.008(3)
C19 0.031(4) 0.021(3) 0.016(3) -0.002(2) -0.003(3) 0.012(3)
C20 0.037(5) 0.015(4) 0.015(5) 0.004(3) 0.003(4) 0.016(3)
C21 0.033(5) 0.026(4) 0.021(3) 0.000(3) 0.002(3) 0.012(3)
C22 0.036(4) 0.038(4) 0.026(3) 0.000(3) -0.006(3) 0.021(3)
P1 0.0183(2) 0.0187(2) 0.0171(2) -0.00037(18) 0.00006(18) 0.00781(19)
Si1 0.0190(3) 0.0190(3) 0.0149(4) 0.000 0.000 0.00948(13)
C1 0.0200(9) 0.0230(9) 0.0192(8) -0.0017(7) -0.0027(7) 0.0120(8)
C2 0.0213(9) 0.0236(10) 0.0193(9) -0.0029(7) -0.0026(7) 0.0113(8)
C3 0.0267(11) 0.0220(10) 0.0250(10) -0.0039(8) -0.0037(8) 0.0094(9)
C4 0.0332(12) 0.0235(10) 0.0289(10) -0.0078(8) -0.0065(9) 0.0128(9)
C5 0.0335(12) 0.0313(11) 0.0227(9) -0.0089(8) -0.0057(8) 0.0192(10)
C6 0.0254(10) 0.0292(11) 0.0205(8) -0.0037(8) -0.0024(8) 0.0159(9)
C7 0.0182(9) 0.0255(10) 0.0286(10) -0.0015(8) 0.0000(8) 0.0085(8)
C8 0.0243(11) 0.0353(13) 0.0360(12) 0.0038(10) -0.0019(9) 0.0151(10)
C9 0.0195(10) 0.0306(12) 0.0431(13) -0.0013(10) -0.0020(9) 0.0076(9)
C10 0.0251(10) 0.0212(10) 0.0225(9) 0.0017(7) 0.0022(8) 0.0092(8)
C11 0.0313(12) 0.0300(11) 0.0228(10) 0.0047(8) 0.0069(8) 0.0124(10)
C12 0.0333(12) 0.0269(11) 0.0285(10) 0.0058(9) 0.0026(9) 0.0154(10)
C1X 0.037(7) 0.071(11) 0.040(9) -0.015(7) -0.003(6) 0.003(7)
C2X 0.021(5) 0.050(6) 0.039(6) 0.008(4) 0.005(4) 0.002(4)
C3X 0.033(4) 0.047(4) 0.026(4) 0.003(3) 0.014(4) -0.013(4)
C4X 0.026(5) 0.046(6) 0.037(6) 0.011(4) 0.005(4) 0.002(5)
C5X 0.049(8) 0.044(8) 0.031(8) 0.000(5) 0.008(6) -0.004(6)
C1Y 0.060(17) 0.071(17) 0.053(15) -0.015(12) 0.002(14) -0.019(13)
C2Y 0.057(9) 0.067(10) 0.055(9) -0.012(8) 0.007(8) -0.022(8)
C3Y 0.039(8) 0.059(8) 0.049(8) -0.002(8) 0.009(7) -0.013(8)
C4Y 0.060(10) 0.075(11) 0.051(8) -0.009(8) 0.005(7) -0.001(9)
C5Y 0.055(12) 0.077(19) 0.053(12) -0.015(14) 0.009(9) 0.011(15)

loop_
_atom_type_symbol
_atom_type_description
_atom_type_scat_dispersion_real
_atom_type_scat_dispersion_imag
_atom_type_scat_source
C C 0.0033 0.0016 'International Tables Vol C Tables 4.2.6.8 and 6.1.1.4'
H H 0.0000 0.0000 'International Tables Vol C Tables 4.2.6.8 and 6.1.1.4'
N N 0.0061 0.0033 'International Tables Vol C Tables 4.2.6.8 and 6.1.1.4'
Si Si 0.0817 0.0704 'International Tables Vol C Tables 4.2.6.8 and 6.1.1.4'
P P 0.1023 0.0942 'International Tables Vol C Tables 4.2.6.8 and 6.1.1.4'
Fe Fe 0.3463 0.8444 'International Tables Vol C Tables 4.2.6.8 and 6.1.1.4'

loop_
_geom_angle_atom_site_label_1
_geom_angle_atom_site_label_2
_geom_angle_atom_site_label_3
_geom_angle
_geom_angle_site_symmetry_1
_geom_angle_site_symmetry_3
N1 Fe1 N1 8.3(19) . 2_665
N1 Fe1 N1 8.3(19) . 3_565
N1 Fe1 N1 8.3(19) 2_665 3_565
N1 Fe1 P1 102.8(17) . 3_565
N1 Fe1 P1 95.4(11) 2_665 3_565
N1 Fe1 P1 102.5(19) 3_565 3_565
N1 Fe1 P1 102.5(19) . .
N1 Fe1 P1 102.8(17) 2_665 .
N1 Fe1 P1 95.4(11) 3_565 .
P1 Fe1 P1 116.900(10) 3_565 .
N1 Fe1 P1 95.4(11) . 2_665
N1 Fe1 P1 102.5(19) 2_665 2_665
N1 Fe1 P1 102.8(17) 3_565 2_665
P1 Fe1 P1 116.898(10) 3_565 2_665
P1 Fe1 P1 116.899(10) . 2_665
N1 Fe1 Si1 175.2(11) . .
N1 Fe1 Si1 175.2(11) 2_665 .
N1 Fe1 Si1 175.2(11) 3_565 .
P1 Fe1 Si1 79.740(17) 3_565 .
P1 Fe1 Si1 79.743(17) . .
P1 Fe1 Si1 79.740(17) 2_665 .
N2 N1 Fe1 162(3) . .
N3 N2 N1 147(4) . .
N2 N3 C13 111.5(15) . .
N3 C13 C14 105.7(5) . .
N3 C13 C19 112.0(5) . .
C14 C13 C19 109.6(6) . .
N3 C13 C18 112.3(5) . .
C14 C13 C18 108.4(6) . .
C19 C13 C18 108.7(5) . .
C15 C14 C13 111.0(5) . .
C15 C14 H14A 109.4 . .
C13 C14 H14A 109.4 . .
C15 C14 H14B 109.4 . .
C13 C14 H14B 109.4 . .
H14A C14 H14B 108.0 . .
C14 C15 C21 109.3(6) . .
C14 C15 C16 109.7(6) . .
C21 C15 C16 107.0(6) . .
C14 C15 H15 110.3 . .
C21 C15 H15 110.3 . .
C16 C15 H15 110.3 . .
C17 C16 C15 107.2(7) . .
C17 C16 H16A 110.3 . .
C15 C16 H16A 110.3 . .
C17 C16 H16B 110.3 . .
C15 C16 H16B 110.3 . .
H16A C16 H16B 108.5 . .
C22 C17 C16 112.2(9) . .
C22 C17 C18 110.6(8) . .
C16 C17 C18 111.4(9) . .
C22 C17 H17 107.5 . .
C16 C17 H17 107.5 . .
C18 C17 H17 107.5 . .
C17 C18 C13 108.1(7) . .
C17 C18 H18A 110.1 . .
C13 C18 H18A 110.1 . .
C17 C18 H18B 110.1 . .
C13 C18 H18B 110.1 . .
H18A C18 H18B 108.4 . .
C20 C19 C13 112.0(6) . .
C20 C19 H19A 109.2 . .
C13 C19 H19A 109.2 . .
C20 C19 H19B 109.2 . .
C13 C19 H19B 109.2 . .
H19A C19 H19B 107.9 . .
C19 C20 C21 107.9(8) . .
C19 C20 C22 108.4(8) . .
C21 C20 C22 105.4(8) . .
C19 C20 H20 111.6 . .
C21 C20 H20 111.6 . .
C22 C20 H20 111.6 . .
C15 C21 C20 114.2(7) . .
C15 C21 H21A 108.7 . .
C20 C21 H21A 108.7 . .
C15 C21 H21B 108.7 . .
C20 C21 H21B 108.7 . .
H21A C21 H21B 107.6 . .
C17 C22 C20 108.8(6) . .
C17 C22 H22A 109.9 . .
C20 C22 H22A 109.9 . .
C17 C22 H22B 109.9 . .
C20 C22 H22B 109.9 . .
H22A C22 H22B 108.3 . .
C2 P1 C10 106.01(10) . .
C2 P1 C7 101.02(10) . .
C10 P1 C7 100.10(10) . .
C2 P1 Fe1 111.81(7) . .
C10 P1 Fe1 112.93(7) . .
C7 P1 Fe1 123.04(7) . .
C1 Si1 C1 108.77(7) 2_665 3_565
C1 Si1 C1 108.77(7) 2_665 .
C1 Si1 C1 108.77(7) 3_565 .
C1 Si1 Fe1 110.16(7) 2_665 .
C1 Si1 Fe1 110.16(7) 3_565 .
C1 Si1 Fe1 110.17(7) . .
C6 C1 C2 118.42(19) . .
C6 C1 Si1 126.30(16) . .
C2 C1 Si1 114.75(15) . .
C3 C2 C1 120.74(19) . .
C3 C2 P1 125.41(16) . .
C1 C2 P1 113.83(15) . .
C4 C3 C2 119.7(2) . .
C4 C3 H3 120.2 . .
C2 C3 H3 120.2 . .
C5 C4 C3 120.2(2) . .
C5 C4 H4 119.9 . .
C3 C4 H4 119.9 . .
C4 C5 C6 120.3(2) . .
C4 C5 H5 119.8 . .
C6 C5 H5 119.8 . .
C5 C6 C1 120.6(2) . .
C5 C6 H6 119.7 . .
C1 C6 H6 119.7 . .
C8 C7 C9 108.5(2) . .
C8 C7 P1 111.99(15) . .
C9 C7 P1 114.78(17) . .
C8 C7 H7 107.1 . .
C9 C7 H7 107.1 . .
P1 C7 H7 107.1 . .
C7 C8 H8A 109.5 . .
C7 C8 H8B 109.5 . .
H8A C8 H8B 109.5 . .
C7 C8 H8C 109.5 . .
H8A C8 H8C 109.5 . .
H8B C8 H8C 109.5 . .
C7 C9 H9A 109.5 . .
C7 C9 H9B 109.5 . .
H9A C9 H9B 109.5 . .
C7 C9 H9C 109.5 . .
H9A C9 H9C 109.5 . .
H9B C9 H9C 109.5 . .
C12 C10 C11 111.08(19) . .
C12 C10 P1 112.16(15) . .
C11 C10 P1 109.89(15) . .
C12 C10 H10 107.8 . .
C11 C10 H10 107.8 . .
P1 C10 H10 107.8 . .
C10 C11 H11A 109.5 . .
C10 C11 H11B 109.5 . .
H11A C11 H11B 109.5 . .
C10 C11 H11C 109.5 . .
H11A C11 H11C 109.5 . .
H11B C11 H11C 109.5 . .
C10 C12 H12A 109.5 . .
C10 C12 H12B 109.5 . .
H12A C12 H12B 109.5 . .
C10 C12 H12C 109.5 . .
H12A C12 H12C 109.5 . .
H12B C12 H12C 109.5 . .
C2X C1X H1X1 109.5 . .
C2X C1X H1X2 109.5 . .
H1X1 C1X H1X2 109.5 . .
C2X C1X H1X3 109.5 . .
H1X1 C1X H1X3 109.5 . .
H1X2 C1X H1X3 109.5 . .
C3X C2X C1X 110.5(13) . .
C3X C2X H2X1 109.5 . .
C1X C2X H2X1 109.5 . .
C3X C2X H2X2 109.5 . .
C1X C2X H2X2 109.5 . .
H2X1 C2X H2X2 108.1 . .
C2X C3X C4X 110.4(9) . .
C2X C3X H3X1 109.6 . .
C4X C3X H3X1 109.6 . .
C2X C3X H3X2 109.6 . .
C4X C3X H3X2 109.6 . .
H3X1 C3X H3X2 108.1 . .
C5X C4X C3X 110.9(14) . .
C5X C4X H4X1 109.5 . .
C3X C4X H4X1 109.5 . .
C5X C4X H4X2 109.5 . .
C3X C4X H4X2 109.5 . .
H4X1 C4X H4X2 108.0 . .
C4X C5X H5X1 109.5 . .
C4X C5X H5X2 109.5 . .
H5X1 C5X H5X2 109.5 . .
C4X C5X H5X3 109.5 . .
H5X1 C5X H5X3 109.5 . .
H5X2 C5X H5X3 109.5 . .
C2Y C1Y H1Y1 109.5 . .
C2Y C1Y H1Y2 109.5 . .
H1Y1 C1Y H1Y2 109.5 . .
C2Y C1Y H1Y3 109.5 . .
H1Y1 C1Y H1Y3 109.5 . .
H1Y2 C1Y H1Y3 109.5 . .
C3Y C2Y C1Y 113(3) . .
C3Y C2Y H2Y1 109.0 . .
C1Y C2Y H2Y1 109.0 . .
C3Y C2Y H2Y2 109.0 . .
C1Y C2Y H2Y2 109.0 . .
H2Y1 C2Y H2Y2 107.8 . .
C4Y C3Y C2Y 127(2) . .
C4Y C3Y H3Y1 105.6 . .
C2Y C3Y H3Y1 105.6 . .
C4Y C3Y H3Y2 105.6 . .
C2Y C3Y H3Y2 105.6 . .
H3Y1 C3Y H3Y2 106.1 . .
C3Y C4Y C5Y 123(3) . .
C3Y C4Y H4Y1 106.7 . .
C5Y C4Y H4Y1 106.7 . .
C3Y C4Y H4Y2 106.7 . .
C5Y C4Y H4Y2 106.7 . .
H4Y1 C4Y H4Y2 106.6 . .
C4Y C5Y H5Y1 109.5 . .
C4Y C5Y H5Y2 109.5 . .
H5Y1 C5Y H5Y2 109.5 . .
C4Y C5Y H5Y3 109.5 . .
H5Y1 C5Y H5Y3 109.5 . .
H5Y2 C5Y H5Y3 109.5 . .

loop_
_geom_bond_atom_site_label_1
_geom_bond_atom_site_label_2
_geom_bond_distance
_geom_bond_site_symmetry_2
Fe1 N1 1.769(5) .
Fe1 N1 1.769(5) 2_665
Fe1 N1 1.769(5) 3_565
Fe1 P1 2.2940(5) 3_565
Fe1 P1 2.2940(5) .
Fe1 P1 2.2941(5) 2_665
Fe1 Si1 2.3086(10) .
N1 N2 1.260(13) .
N2 N3 1.25(3) .
N3 C13 1.503(7) .
C13 C14 1.529(8) .
C13 C19 1.533(9) .
C13 C18 1.536(9) .
C14 C15 1.517(9) .
C14 H14A 0.9900 .
C14 H14B 0.9900 .
C15 C21 1.520(9) .
C15 C16 1.536(9) .
C15 H15 1.0000 .
C16 C17 1.522(11) .
C16 H16A 0.9900 .
C16 H16B 0.9900 .
C17 C22 1.510(11) .
C17 C18 1.526(11) .
C17 H17 1.0000 .
C18 H18A 0.9900 .
C18 H18B 0.9900 .
C19 C20 1.525(11) .
C19 H19A 0.9900 .
C19 H19B 0.9900 .
C20 C21 1.537(11) .
C20 C22 1.561(11) .
C20 H20 1.0000 .
C21 H21A 0.9900 .
C21 H21B 0.9900 .
C22 H22A 0.9900 .
C22 H22B 0.9900 .
P1 C2 1.835(2) .
P1 C10 1.868(2) .
P1 C7 1.881(2) .
Si1 C1 1.896(2) 2_665
Si1 C1 1.896(2) 3_565
Si1 C1 1.896(2) .
C1 C6 1.405(3) .
C1 C2 1.408(3) .
C2 C3 1.401(3) .
C3 C4 1.391(3) .
C3 H3 0.9500 .
C4 C5 1.389(3) .
C4 H4 0.9500 .
C5 C6 1.392(3) .
C5 H5 0.9500 .
C6 H6 0.9500 .
C7 C8 1.526(3) .
C7 C9 1.538(3) .
C7 H7 1.0000 .
C8 H8A 0.9800 .
C8 H8B 0.9800 .
C8 H8C 0.9800 .
C9 H9A 0.9800 .
C9 H9B 0.9800 .
C9 H9C 0.9800 .
C10 C12 1.523(3) .
C10 C11 1.535(3) .
C10 H10 1.0000 .
C11 H11A 0.9800 .
C11 H11B 0.9800 .
C11 H11C 0.9800 .
C12 H12A 0.9800 .
C12 H12B 0.9800 .
C12 H12C 0.9800 .
C1X C2X 1.539(14) .
C1X H1X1 0.9800 .
C1X H1X2 0.9800 .
C1X H1X3 0.9800 .
C2X C3X 1.538(16) .
C2X H2X1 0.9900 .
C2X H2X2 0.9900 .
C3X C4X 1.545(15) .
C3X H3X1 0.9900 .
C3X H3X2 0.9900 .
C4X C5X 1.537(16) .
C4X H4X1 0.9900 .
C4X H4X2 0.9900 .
C5X H5X1 0.9800 .
C5X H5X2 0.9800 .
C5X H5X3 0.9800 .
C1Y C2Y 1.44(2) .
C1Y H1Y1 0.9800 .
C1Y H1Y2 0.9800 .
C1Y H1Y3 0.9800 .
C2Y C3Y 1.412(19) .
C2Y H2Y1 0.9900 .
C2Y H2Y2 0.9900 .
C3Y C4Y 1.375(18) .
C3Y H3Y1 0.9900 .
C3Y H3Y2 0.9900 .
C4Y C5Y 1.401(19) .
C4Y H4Y1 0.9900 .
C4Y H4Y2 0.9900 .
C5Y H5Y1 0.9800 .
C5Y H5Y2 0.9800 .
C5Y H5Y3 0.9800 .
